data_7021487
loop_
_publ_author_name
'Upmann, Daniel'
'Jones, Peter G.'

_publ_section_title
;
 Synthesis and X-ray structural characterization of the
 (chlorochalcogeno)phosphonium cations R2R'PSCl(+) and R2R'PSeCl(+) as
 their AuCl4(-) salts.
;
_journal_issue 21
_journal_name_full 'Dalton transactions (Cambridge, England : 2003)'
_journal_page_first 7526
_journal_page_last 7528
_journal_paper_doi 10.1039/c3dt50777g
_journal_volume 42
_journal_year 2013
_chemical_formula_sum 'C11 H25 Au Cl P S'
_chemical_formula_weight 452.76
_chemical_name_systematic
;
?
;
_space_group_IT_number 15
_symmetry_cell_setting monoclinic
_symmetry_space_group_name_Hall '-C 2yc'
_symmetry_space_group_name_H-M 'C 1 2/c 1'
_atom_sites_solution_hydrogens geom
_atom_sites_solution_primary direct
_atom_sites_solution_secondary difmap
_audit_creation_method SHELXL-97
_cell_angle_alpha 90.00
_cell_angle_beta 132.03(2)
_cell_angle_gamma 90.00
_cell_formula_units_Z 8
_cell_length_a 26.953(3)
_cell_length_b 8.1226(4)
_cell_length_c 18.690(2)
_cell_measurement_reflns_used 12955
_cell_measurement_temperature 100(2)
_cell_measurement_theta_max 30.8072
_cell_measurement_theta_min 2.1761
_cell_volume 3039.3(11)
_computing_cell_refinement
;
CrysAlisPro, Oxford Diffraction Ltd.,
Version 1.171.35.11 (release 16-05-2011 CrysAlis171 .NET)
(compiled May 16 2011,17:55:39)
;
_computing_data_collection
;
CrysAlisPro, Oxford Diffraction Ltd.,
Version 1.171.35.11 (release 16-05-2011 CrysAlis171 .NET)
(compiled May 16 2011,17:55:39)
;
_computing_data_reduction
;
CrysAlisPro, Oxford Diffraction Ltd.,
Version 1.171.35.11 (release 16-05-2011 CrysAlis171 .NET)
(compiled May 16 2011,17:55:39)
;
_computing_molecular_graphics 'Bruker XP'
_computing_publication_material SHELXL-97
_computing_structure_refinement 'SHELXL-97 (Sheldrick, 1997)'
_computing_structure_solution 'SHELXS-97 (Sheldrick, 1990)'
_diffrn_ambient_temperature 100(2)
_diffrn_detector_area_resol_mean 16.1419
_diffrn_measured_fraction_theta_full 0.989
_diffrn_measured_fraction_theta_max 0.943
_diffrn_measurement_device_type 'Oxford Diffraction Xcalibur, Eos'
_diffrn_measurement_method '\w scan'
_diffrn_radiation_monochromator graphite
_diffrn_radiation_source 'Enhance (Mo) X-ray Source'
_diffrn_radiation_type MoK\a
_diffrn_radiation_wavelength 0.71073
_diffrn_reflns_av_R_equivalents 0.0400
_diffrn_reflns_av_sigmaI/netI 0.0252
_diffrn_reflns_limit_h_max 37
_diffrn_reflns_limit_h_min -37
_diffrn_reflns_limit_k_max 11
_diffrn_reflns_limit_k_min -11
_diffrn_reflns_limit_l_max 26
_diffrn_reflns_limit_l_min -26
_diffrn_reflns_number 40680
_diffrn_reflns_theta_full 30.00
_diffrn_reflns_theta_max 30.88
_diffrn_reflns_theta_min 2.18
_exptl_absorpt_coefficient_mu 10.072
_exptl_absorpt_correction_T_max 1.00000
_exptl_absorpt_correction_T_min 0.20370
_exptl_absorpt_correction_type multi-scan
_exptl_absorpt_process_details
;
CrysAlisPro, Oxford Diffraction Ltd.,
Version 1.171.35.11 (release 16-05-2011 CrysAlis171 .NET)
(compiled May 16 2011,17:55:39)
;
_exptl_crystal_colour colourless
_exptl_crystal_density_diffrn 1.979
_exptl_crystal_density_method 'not measured'
_exptl_crystal_description plate
_exptl_crystal_F_000 1744
_exptl_crystal_size_max 0.30
_exptl_crystal_size_mid 0.20
_exptl_crystal_size_min 0.02
_refine_diff_density_max 1.354
_refine_diff_density_min -1.240
_refine_diff_density_rms 0.131
_refine_ls_extinction_method none
_refine_ls_goodness_of_fit_ref 1.052
_refine_ls_hydrogen_treatment constr
_refine_ls_matrix_type full
_refine_ls_number_parameters 170
_refine_ls_number_reflns 4529
_refine_ls_number_restraints 78
_refine_ls_restrained_S_all 1.072
_refine_ls_R_factor_all 0.0269
_refine_ls_R_factor_gt 0.0210
_refine_ls_shift/su_max 0.004
_refine_ls_shift/su_mean 0.000
_refine_ls_structure_factor_coef Fsqd
_refine_ls_weighting_details 'calc w=1/[\s^2^(Fo^2^)+(0.0155P)^2^+6.0860P] where P=(Fo^2^+2Fc^2^)/3'
_refine_ls_weighting_scheme calc
_refine_ls_wR_factor_gt 0.0406
_refine_ls_wR_factor_ref 0.0428
_reflns_number_gt 4056
_reflns_number_total 4529
_reflns_threshold_expression >2sigma(I)
_cod_data_source_file c3dt50777g.txt
_cod_data_source_block emma
_cod_original_cell_volume 3039.0(5)
_cod_original_sg_symbol_H-M 'C 2/c'
_cod_database_code 7021487

loop_
_symmetry_equiv_pos_as_xyz
'x, y, z'
'-x, y, -z+1/2'
'x+1/2, y+1/2, z'
'-x+1/2, y+1/2, -z+1/2'
'-x, -y, -z'
'x, -y, z-1/2'
'-x+1/2, -y+1/2, -z'
'x+1/2, -y+1/2, z-1/2'

loop_
_atom_site_label
_atom_site_type_symbol
_atom_site_fract_x
_atom_site_fract_y
_atom_site_fract_z
_atom_site_U_iso_or_equiv
_atom_site_adp_type
_atom_site_occupancy
_atom_site_symmetry_multiplicity
_atom_site_calc_flag
_atom_site_refinement_flags
_atom_site_disorder_assembly
_atom_site_disorder_group
Au1 Au 0.328870(5) 0.544663(12) 0.967415(7) 0.01987(4) Uani 1 1 d . . .
Cl1 Cl 0.42308(4) 0.38796(9) 1.05516(5) 0.02908(15) Uani 1 1 d . . .
S1 S 0.24118(4) 0.72088(8) 0.88824(5) 0.02335(14) Uani 1 1 d . . .
P1 P 0.15826(3) 0.59393(8) 0.77777(5) 0.01738(13) Uani 1 1 d . A .
C1 C 0.13908(14) 0.4284(3) 0.82685(19) 0.0225(6) Uani 1 1 d D . .
C11 C 0.1559(3) 0.4909(5) 0.9184(3) 0.0307(11) Uani 0.843(9) 1 d PDU A 1
H11A H 0.1273 0.5850 0.9024 0.046 Uiso 0.843(9) 1 calc PR A 1
H11B H 0.2028 0.5250 0.9654 0.046 Uiso 0.843(9) 1 calc PR A 1
H11C H 0.1484 0.4026 0.9460 0.046 Uiso 0.843(9) 1 calc PR A 1
C12 C 0.06754(18) 0.3693(6) 0.7540(3) 0.0288(9) Uani 0.843(9) 1 d PDU A 1
H12A H 0.0576 0.3317 0.6958 0.043 Uiso 0.843(9) 1 calc PR A 1
H12B H 0.0374 0.4598 0.7376 0.043 Uiso 0.843(9) 1 calc PR A 1
H12C H 0.0612 0.2780 0.7815 0.043 Uiso 0.843(9) 1 calc PR A 1
C13 C 0.18626(17) 0.2800(4) 0.8578(3) 0.0246(9) Uani 0.843(9) 1 d PDU A 1
H13A H 0.1812 0.1985 0.8912 0.037 Uiso 0.843(9) 1 calc PR A 1
H13B H 0.2326 0.3185 0.9011 0.037 Uiso 0.843(9) 1 calc PR A 1
H13C H 0.1746 0.2296 0.8006 0.037 Uiso 0.843(9) 1 calc PR A 1
C11' C 0.1151(12) 0.506(2) 0.8783(16) 0.028(5) Uiso 0.157(9) 1 d PDU A 2
H11D H 0.0716 0.5594 0.8299 0.041 Uiso 0.157(9) 1 calc PR A 2
H11E H 0.1478 0.5881 0.9260 0.041 Uiso 0.157(9) 1 calc PR A 2
H11F H 0.1113 0.4189 0.9106 0.041 Uiso 0.157(9) 1 calc PR A 2
C12' C 0.0774(9) 0.318(3) 0.7493(13) 0.024(5) Uiso 0.157(9) 1 d PDU A 2
H12D H 0.0670 0.2477 0.7805 0.037 Uiso 0.157(9) 1 calc PR A 2
H12E H 0.0878 0.2483 0.7179 0.037 Uiso 0.157(9) 1 calc PR A 2
H12F H 0.0389 0.3875 0.7011 0.037 Uiso 0.157(9) 1 calc PR A 2
C13' C 0.1968(8) 0.317(2) 0.9016(15) 0.028(5) Uiso 0.157(9) 1 d PDU A 2
H13D H 0.1817 0.2334 0.9212 0.042 Uiso 0.157(9) 1 calc PR A 2
H13E H 0.2327 0.3824 0.9578 0.042 Uiso 0.157(9) 1 calc PR A 2
H13F H 0.2134 0.2632 0.8743 0.042 Uiso 0.157(9) 1 calc PR A 2
C2 C 0.09200(14) 0.7560(3) 0.70742(18) 0.0219(5) Uani 1 1 d D . .
C21 C 0.0735(2) 0.8143(6) 0.7636(3) 0.0285(10) Uani 0.808(10) 1 d PDU A 1
H21A H 0.1139 0.8507 0.8277 0.043 Uiso 0.808(10) 1 calc PR A 1
H21B H 0.0527 0.7238 0.7701 0.043 Uiso 0.808(10) 1 calc PR A 1
H21C H 0.0420 0.9063 0.7296 0.043 Uiso 0.808(10) 1 calc PR A 1
C22 C 0.03082(18) 0.6918(4) 0.6069(3) 0.0284(11) Uani 0.808(10) 1 d PDU A 1
H22A H 0.0151 0.5893 0.6136 0.043 Uiso 0.808(10) 1 calc PR A 1
H22B H 0.0433 0.6710 0.5691 0.043 Uiso 0.808(10) 1 calc PR A 1
H22C H -0.0049 0.7743 0.5741 0.043 Uiso 0.808(10) 1 calc PR A 1
C23 C 0.1202(2) 0.9038(5) 0.6914(4) 0.0262(9) Uani 0.808(10) 1 d PDU A 1
H23A H 0.0849 0.9857 0.6502 0.039 Uiso 0.808(10) 1 calc PR A 1
H23B H 0.1362 0.8650 0.6603 0.039 Uiso 0.808(10) 1 calc PR A 1
H23C H 0.1572 0.9538 0.7537 0.039 Uiso 0.808(10) 1 calc PR A 1
C21' C 0.0916(11) 0.869(2) 0.7778(12) 0.028(5) Uiso 0.192(10) 1 d PDU A 2
H21D H 0.0564 0.9525 0.7397 0.042 Uiso 0.192(10) 1 calc PR A 2
H21E H 0.1350 0.9238 0.8248 0.042 Uiso 0.192(10) 1 calc PR A 2
H21F H 0.0831 0.8002 0.8118 0.042 Uiso 0.192(10) 1 calc PR A 2
C22' C 0.0171(6) 0.6929(19) 0.6376(12) 0.030(4) Uiso 0.192(10) 1 d PDU A 2
H22D H 0.0081 0.6432 0.6758 0.045 Uiso 0.192(10) 1 calc PR A 2
H22E H 0.0101 0.6106 0.5933 0.045 Uiso 0.192(10) 1 calc PR A 2
H22F H -0.0133 0.7859 0.6007 0.045 Uiso 0.192(10) 1 calc PR A 2
C23' C 0.1004(11) 0.877(2) 0.6556(15) 0.033(5) Uiso 0.192(10) 1 d PDU A 2
H23D H 0.0697 0.9701 0.6330 0.049 Uiso 0.192(10) 1 calc PR A 2
H23E H 0.0905 0.8235 0.6003 0.049 Uiso 0.192(10) 1 calc PR A 2
H23F H 0.1465 0.9181 0.6996 0.049 Uiso 0.192(10) 1 calc PR A 2
C3 C 0.17547(15) 0.4914(3) 0.70790(19) 0.0218(5) Uani 1 1 d . . .
H3 H 0.2128 0.4134 0.7546 0.026 Uiso 1 1 calc R A .
C31 C 0.12066(18) 0.3834(5) 0.6238(2) 0.0438(9) Uani 1 1 d . A .
H31A H 0.0826 0.4523 0.5732 0.066 Uiso 1 1 calc R . .
H31B H 0.1063 0.3030 0.6458 0.066 Uiso 1 1 calc R . .
H31C H 0.1378 0.3254 0.5981 0.066 Uiso 1 1 calc R . .
C32 C 0.20343(17) 0.6053(4) 0.6780(2) 0.0339(7) Uani 1 1 d . A .
H32A H 0.2231 0.5397 0.6584 0.051 Uiso 1 1 calc R . .
H32B H 0.2378 0.6759 0.7324 0.051 Uiso 1 1 calc R . .
H32C H 0.1674 0.6738 0.6239 0.051 Uiso 1 1 calc R . .

loop_
_atom_site_aniso_label
_atom_site_aniso_U_11
_atom_site_aniso_U_22
_atom_site_aniso_U_33
_atom_site_aniso_U_23
_atom_site_aniso_U_13
_atom_site_aniso_U_12
Au1 0.01700(6) 0.02399(6) 0.01309(5) -0.00284(4) 0.00780(4) -0.00739(4)
Cl1 0.0202(3) 0.0347(4) 0.0228(3) 0.0018(3) 0.0104(3) -0.0020(3)
S1 0.0222(3) 0.0192(3) 0.0166(3) -0.0064(2) 0.0080(3) -0.0073(3)
P1 0.0175(3) 0.0158(3) 0.0137(3) -0.0044(2) 0.0084(3) -0.0042(2)
C1 0.0246(15) 0.0203(12) 0.0219(13) -0.0048(10) 0.0153(13) -0.0064(10)
C11 0.045(3) 0.0285(18) 0.0262(19) -0.0053(14) 0.027(2) -0.0083(17)
C12 0.0203(18) 0.031(2) 0.033(2) -0.0026(17) 0.0172(17) -0.0072(16)
C13 0.0246(18) 0.0205(16) 0.0263(19) -0.0017(14) 0.0161(16) -0.0057(13)
C2 0.0194(13) 0.0182(12) 0.0189(12) -0.0027(10) 0.0090(12) 0.0004(10)
C21 0.025(2) 0.033(2) 0.033(2) -0.0012(18) 0.0215(19) 0.0041(19)
C22 0.0204(19) 0.0259(18) 0.0209(18) -0.0023(14) 0.0064(16) 0.0025(14)
C23 0.031(2) 0.0192(17) 0.028(2) 0.0039(16) 0.020(2) 0.0061(16)
C3 0.0253(15) 0.0204(12) 0.0171(12) -0.0039(10) 0.0130(12) -0.0008(11)
C31 0.042(2) 0.061(2) 0.0364(18) -0.0301(17) 0.0292(18) -0.0250(18)
C32 0.0386(19) 0.0337(16) 0.0463(19) -0.0082(14) 0.0354(17) -0.0041(14)

loop_
_atom_type_symbol
_atom_type_description
_atom_type_scat_dispersion_real
_atom_type_scat_dispersion_imag
_atom_type_scat_source
C C 0.0033 0.0016 'International Tables Vol C Tables 4.2.6.8 and 6.1.1.4'
H H 0.0000 0.0000 'International Tables Vol C Tables 4.2.6.8 and 6.1.1.4'
P P 0.1023 0.0942 'International Tables Vol C Tables 4.2.6.8 and 6.1.1.4'
S S 0.1246 0.1234 'International Tables Vol C Tables 4.2.6.8 and 6.1.1.4'
Cl Cl 0.1484 0.1585 'International Tables Vol C Tables 4.2.6.8 and 6.1.1.4'
Au Au -2.0133 8.8022 'International Tables Vol C Tables 4.2.6.8 and 6.1.1.4'

loop_
_geom_angle_atom_site_label_1
_geom_angle_atom_site_label_2
_geom_angle_atom_site_label_3
_geom_angle
S1 Au1 Cl1 174.71(3)
P1 S1 Au1 107.39(4)
C3 P1 C2 113.13(12)
C3 P1 C1 107.60(12)
C2 P1 C1 113.56(13)
C3 P1 S1 108.67(10)
C2 P1 S1 103.84(9)
C1 P1 S1 109.91(9)
C13' C1 C12 123.1(8)
C13' C1 C11 79.3(9)
C12 C1 C11 110.8(3)
C13' C1 C13 27.4(9)
C12 C1 C13 108.7(3)
C11 C1 C13 106.5(3)
C13' C1 C12' 108.0(11)
C12 C1 C12' 19.9(8)
C11 C1 C12' 124.1(9)
C13 C1 C12' 89.8(9)
C13' C1 C11' 105.1(11)
C12 C1 C11' 83.2(9)
C11 C1 C11' 30.4(8)
C13 C1 C11' 129.8(8)
C12' C1 C11' 100.2(11)
C13' C1 P1 115.4(8)
C12 C1 P1 112.9(2)
C11 C1 P1 109.5(2)
C13 C1 P1 108.1(2)
C12' C1 P1 115.3(9)
C11' C1 P1 111.3(7)
C23' C2 C21 120.4(9)
C23' C2 C22 86.4(9)
C21 C2 C22 111.9(3)
C23' C2 C23 20.6(8)
C21 C2 C23 108.9(3)
C22 C2 C23 106.8(3)
C23' C2 C22' 109.9(10)
C21 C2 C22' 80.9(7)
C22 C2 C22' 32.2(7)
C23 C2 C22' 127.5(6)
C23' C2 C21' 103.8(10)
C21 C2 C21' 21.0(7)
C22 C2 C21' 127.0(8)
C23 C2 C21' 89.3(7)
C22' C2 C21' 98.9(9)
C23' C2 P1 115.4(9)
C21 C2 P1 109.6(2)
C22 C2 P1 110.9(2)
C23 C2 P1 108.6(2)
C22' C2 P1 116.2(6)
C21' C2 P1 110.7(7)
C32 C3 C31 110.4(2)
C32 C3 P1 113.99(19)
C31 C3 P1 117.4(2)

loop_
_geom_bond_atom_site_label_1
_geom_bond_atom_site_label_2
_geom_bond_distance
Au1 S1 2.2674(8)
Au1 Cl1 2.2762(9)
S1 P1 2.0351(11)
P1 C3 1.851(3)
P1 C2 1.873(3)
P1 C1 1.885(3)
C1 C13' 1.509(12)
C1 C12 1.512(4)
C1 C11 1.534(4)
C1 C13 1.555(4)
C1 C12' 1.564(13)
C1 C11' 1.605(12)
C2 C23' 1.503(12)
C2 C21 1.508(4)
C2 C22 1.540(4)
C2 C23 1.553(4)
C2 C22' 1.586(11)
C2 C21' 1.612(12)
C3 C32 1.516(4)
C3 C31 1.521(4)
